data_7156117
loop_
_publ_author_name
'Yang, Ya-Fen'
'Hu, Wei-Bo'
'Shi, Lei'
'Li, Sheng-Gang'
'Zhao, Xiao-Li'
'Liu, Yahu A.'
'Li, Jiu-Sheng'
'Jiang, Biao'
'Wen, Ke'

_publ_section_title
;
 Guest-regulated chirality switching of planar chiral pseudo[1]catenanes.
;
_journal_issue 12
_journal_name_full 'Organic &amp; biomolecular chemistry'
_journal_page_first 2028
_journal_page_last 2032
_journal_paper_doi 10.1039/c8ob00156a
_journal_volume 16
_journal_year 2018
_chemical_formula_sum 'C55 H56 N4 O12'
_chemical_formula_weight 965.04
_space_group_IT_number 14
_space_group_name_Hall '-P 2ybc'
_space_group_name_H-M_alt 'P 1 21/c 1'
_symmetry_cell_setting monoclinic
_symmetry_space_group_name_Hall '-P 2ybc'
_symmetry_space_group_name_H-M 'P 1 21/c 1'
_atom_sites_solution_hydrogens geom
_atom_sites_solution_primary direct
_atom_sites_solution_secondary difmap
_audit_creation_method SHELXL-97
_audit_update_record
;
2017-12-18 deposited with the CCDC.
2018-02-09 downloaded from the CCDC.
;
_cell_angle_alpha 90.00
_cell_angle_beta 112.784(2)
_cell_angle_gamma 90.00
_cell_formula_units_Z 8
_cell_length_a 21.1000(11)
_cell_length_b 23.1109(12)
_cell_length_c 23.2010(12)
_cell_measurement_reflns_used 9928
_cell_measurement_temperature 296(2)
_cell_measurement_theta_max 20.55
_cell_measurement_theta_min 2.22
_cell_volume 10430.9(10)
_computing_structure_refinement 'SHELXL-97 (Sheldrick, 2008)'
_computing_structure_solution 'SHELXS-97 (Sheldrick, 2008)'
_diffrn_ambient_temperature 296(2)
_diffrn_measured_fraction_theta_full 1.000
_diffrn_measured_fraction_theta_max 1.000
_diffrn_measurement_device_type 'Bruker Apex II CCD'
_diffrn_radiation_monochromator graphite
_diffrn_radiation_source 'fine-focus sealed tube'
_diffrn_radiation_type MoK\a
_diffrn_radiation_wavelength 0.71073
_diffrn_reflns_av_R_equivalents 0.0558
_diffrn_reflns_av_sigmaI/netI 0.0423
_diffrn_reflns_limit_h_max 24
_diffrn_reflns_limit_h_min -25
_diffrn_reflns_limit_k_max 27
_diffrn_reflns_limit_k_min -26
_diffrn_reflns_limit_l_max 27
_diffrn_reflns_limit_l_min -26
_diffrn_reflns_number 121362
_diffrn_reflns_theta_full 25.01
_diffrn_reflns_theta_max 25.01
_diffrn_reflns_theta_min 1.30
_exptl_absorpt_coefficient_mu 0.087
_exptl_absorpt_correction_T_max 0.9845
_exptl_absorpt_correction_T_min 0.9594
_exptl_absorpt_correction_type multi-scan
_exptl_absorpt_process_details sadabs
_exptl_crystal_colour colorless
_exptl_crystal_density_diffrn 1.229
_exptl_crystal_density_method 'not measured'
_exptl_crystal_description block
_exptl_crystal_F_000 4080
_exptl_crystal_size_max 0.48
_exptl_crystal_size_mid 0.42
_exptl_crystal_size_min 0.18
_platon_squeeze_details
;
;
_refine_diff_density_max 0.277
_refine_diff_density_min -0.175
_refine_diff_density_rms 0.034
_refine_ls_extinction_method none
_refine_ls_goodness_of_fit_ref 1.069
_refine_ls_hydrogen_treatment constr
_refine_ls_matrix_type full
_refine_ls_number_parameters 1279
_refine_ls_number_reflns 18375
_refine_ls_number_restraints 1
_refine_ls_restrained_S_all 1.069
_refine_ls_R_factor_all 0.0962
_refine_ls_R_factor_gt 0.0532
_refine_ls_shift/su_max 0.000
_refine_ls_shift/su_mean 0.000
_refine_ls_structure_factor_coef Fsqd
_refine_ls_weighting_details 'calc w=1/[\s^2^(Fo^2^)+(0.0742P)^2^+0.7777P] where P=(Fo^2^+2Fc^2^)/3'
_refine_ls_weighting_scheme calc
_refine_ls_wR_factor_gt 0.1427
_refine_ls_wR_factor_ref 0.1586
_reflns_number_gt 10832
_reflns_number_total 18375
_reflns_threshold_expression >2sigma(I)
_cod_data_source_file c8ob00156a2.cif
_cod_data_source_block z
_cod_depositor_comments
;
The following automatic conversions were performed:

'_symmetry_cell_setting' value 'Monoclinic' changed to 'monoclinic'
according to
/home/data/users/saulius/crontab/automatic-downloads/rss-feeds/RSC/lib/dictionaries/cif_core.dic
dictionary named 'cif_core.dic' version 2.4.2 from 2011-04-26.

Automatic conversion script
Id: cif_fix_values 4973 2017-02-22 13:04:09Z antanas 

 Adding full bibliography for 7156117--7156122.cif.
;
_cod_original_cell_volume 10430.9(9)
_cod_original_sg_symbol_H-M P2(1)/c
_cod_database_code 7156117

loop_
_symmetry_equiv_pos_as_xyz
'x, y, z'
'-x, y+1/2, -z+1/2'
'-x, -y, -z'
'x, -y-1/2, z-1/2'

loop_
_atom_site_label
_atom_site_type_symbol
_atom_site_fract_x
_atom_site_fract_y
_atom_site_fract_z
_atom_site_U_iso_or_equiv
_atom_site_adp_type
_atom_site_occupancy
_atom_site_symmetry_multiplicity
_atom_site_calc_flag
_atom_site_refinement_flags
O13 O 0.12982(11) 0.64047(10) 0.66777(10) 0.0842(6) Uani 1 1 d .
O14 O 0.20390(9) 0.44200(8) 0.57685(9) 0.0663(5) Uani 1 1 d .
O15 O 0.10679(11) 0.79350(8) 0.50335(11) 0.0807(6) Uani 1 1 d .
O16 O 0.00184(11) 0.57561(8) 0.42489(9) 0.0761(6) Uani 1 1 d .
O17 O 0.11309(10) 0.69491(10) 0.30004(10) 0.0854(6) Uani 1 1 d .
O18 O 0.32509(9) 0.81915(8) 0.47255(9) 0.0687(5) Uani 1 1 d .
O19 O 0.49953(10) 0.67569(9) 0.61129(8) 0.0717(6) Uani 1 1 d .
O20 O 0.35434(11) 0.62805(9) 0.36236(8) 0.0768(6) Uani 1 1 d .
O21 O 0.27914(11) 0.72214(9) 0.58641(10) 0.0771(6) Uani 1 1 d .
O22 O 0.38960(9) 0.58254(8) 0.73259(7) 0.0563(5) Uani 1 1 d .
O23 O 0.19543(11) 0.51518(10) 0.40282(9) 0.0865(7) Uani 1 1 d .
O24 O 0.40893(9) 0.45457(8) 0.53868(8) 0.0596(5) Uani 1 1 d .
N5 N 0.34667(15) 0.72949(13) 0.75171(13) 0.0881(8) Uani 1 1 d .
N6 N 0.33455(11) 0.65159(9) 0.65838(10) 0.0528(5) Uani 1 1 d .
N7 N 0.30680(15) 0.40721(12) 0.38472(12) 0.0779(7) Uani 1 1 d .
N8 N 0.30104(11) 0.48548(10) 0.47286(10) 0.0597(6) Uani 1 1 d .
C56 C 0.15048(13) 0.59076(12) 0.64662(12) 0.0568(7) Uani 1 1 d .
C57 C 0.10454(12) 0.57001(12) 0.58907(12) 0.0514(6) Uani 1 1 d .
C58 C 0.12236(12) 0.51984(11) 0.56694(12) 0.0514(6) Uani 1 1 d .
H58A H 0.0918 0.5044 0.5295 0.062 Uiso 1 1 calc R
C59 C 0.18378(13) 0.49170(11) 0.59835(12) 0.0508(6) Uani 1 1 d .
C60 C 0.23011(12) 0.51351(11) 0.65476(11) 0.0486(6) Uani 1 1 d .
C61 C 0.21158(13) 0.56309(12) 0.67833(12) 0.0543(7) Uani 1 1 d .
H61A H 0.2414 0.5778 0.7165 0.065 Uiso 1 1 calc R
C62 C 0.02809(13) 0.63057(11) 0.44329(13) 0.0567(7) Uani 1 1 d .
C63 C 0.03807(13) 0.67045(12) 0.40346(13) 0.0601(7) Uani 1 1 d .
H63A H 0.0261 0.6605 0.3617 0.072 Uiso 1 1 calc R
C64 C 0.06522(12) 0.72457(11) 0.42338(13) 0.0567(7) Uani 1 1 d .
C65 C 0.08151(13) 0.73852(11) 0.48549(15) 0.0594(7) Uani 1 1 d .
C66 C 0.07176(13) 0.69896(13) 0.52587(14) 0.0610(7) Uani 1 1 d .
H66A H 0.0831 0.7093 0.5674 0.073 Uiso 1 1 calc R
C67 C 0.04530(12) 0.64378(11) 0.50599(13) 0.0543(7) Uani 1 1 d .
C68 C 0.16729(14) 0.72624(12) 0.34228(12) 0.0600(7) Uani 1 1 d .
C69 C 0.23387(14) 0.72180(11) 0.34628(12) 0.0587(7) Uani 1 1 d .
H69A H 0.2435 0.6973 0.3189 0.070 Uiso 1 1 calc R
C70 C 0.28694(13) 0.75285(10) 0.38996(11) 0.0499(6) Uani 1 1 d .
C71 C 0.27069(13) 0.79027(11) 0.42874(12) 0.0538(7) Uani 1 1 d .
C72 C 0.20321(14) 0.79565(11) 0.42374(13) 0.0597(7) Uani 1 1 d .
H72A H 0.1931 0.8215 0.4497 0.072 Uiso 1 1 calc R
C73 C 0.15031(13) 0.76319(11) 0.38074(13) 0.0570(7) Uani 1 1 d .
C74 C 0.39084(13) 0.63819(11) 0.42493(11) 0.0491(6) Uani 1 1 d .
C75 C 0.39512(12) 0.69570(10) 0.44346(11) 0.0451(6) Uani 1 1 d .
C76 C 0.43173(12) 0.70780(11) 0.50596(11) 0.0466(6) Uani 1 1 d .
H76A H 0.4355 0.7460 0.5195 0.056 Uiso 1 1 calc R
C77 C 0.46281(12) 0.66478(11) 0.54880(11) 0.0464(6) Uani 1 1 d .
C78 C 0.45861(11) 0.60743(11) 0.53049(11) 0.0462(6) Uani 1 1 d .
C79 C 0.42261(12) 0.59501(11) 0.46746(11) 0.0498(6) Uani 1 1 d .
H79A H 0.4199 0.5569 0.4537 0.060 Uiso 1 1 calc R
C80 C 0.35856(12) 0.47030(11) 0.61434(12) 0.0510(6) Uani 1 1 d .
H80A H 0.3333 0.4365 0.6003 0.061 Uiso 1 1 calc R
C81 C 0.40249(12) 0.48866(11) 0.58671(11) 0.0485(6) Uani 1 1 d .
C82 C 0.44403(11) 0.53654(11) 0.60721(11) 0.0471(6) Uani 1 1 d .
C83 C 0.43954(12) 0.56612(11) 0.65723(11) 0.0491(6) Uani 1 1 d .
H83A H 0.4681 0.5977 0.6739 0.059 Uiso 1 1 calc R
C84 C 0.39316(12) 0.54951(11) 0.68296(10) 0.0464(6) Uani 1 1 d .
C85 C 0.35160(11) 0.50159(11) 0.66286(11) 0.0469(6) Uani 1 1 d .
C86 C 0.25055(15) 0.48112(13) 0.41704(13) 0.0639(7) Uani 1 1 d .
C87 C 0.25335(18) 0.44259(15) 0.37281(14) 0.0780(9) Uani 1 1 d .
H87A H 0.2172 0.4412 0.3339 0.094 Uiso 1 1 calc R
C88 C 0.35704(15) 0.41103(12) 0.44017(14) 0.0621(7) Uani 1 1 d .
H88A H 0.3951 0.3869 0.4503 0.074 Uiso 1 1 calc R
C89 C 0.35368(13) 0.45038(11) 0.48329(12) 0.0530(6) Uani 1 1 d .
C90 C 0.31605(17) 0.74343(14) 0.69263(17) 0.0813(9) Uani 1 1 d .
H90A H 0.2978 0.7804 0.6820 0.098 Uiso 1 1 calc R
C91 C 0.31027(14) 0.70437(13) 0.64581(14) 0.0608(7) Uani 1 1 d .
C92 C 0.36464(13) 0.63777(12) 0.71739(12) 0.0521(6) Uani 1 1 d .
C93 C 0.37206(15) 0.67578(15) 0.76544(14) 0.0722(8) Uani 1 1 d .
H93A H 0.3944 0.6643 0.8068 0.087 Uiso 1 1 calc R
C94 C 0.28352(16) 0.68305(14) 0.53917(14) 0.0723(8) Uani 1 1 d .
H94A H 0.3287 0.6653 0.5549 0.087 Uiso 1 1 calc R
H94B H 0.2790 0.7053 0.5024 0.087 Uiso 1 1 calc R
C95 C 0.23067(15) 0.63664(14) 0.52058(13) 0.0684(8) Uani 1 1 d .
H95A H 0.1854 0.6535 0.5097 0.082 Uiso 1 1 calc R
H95B H 0.2390 0.6103 0.5553 0.082 Uiso 1 1 calc R
C96 C 0.23354(16) 0.60405(14) 0.46516(14) 0.0727(8) Uani 1 1 d .
H96A H 0.2167 0.6286 0.4284 0.087 Uiso 1 1 calc R
H96B H 0.2808 0.5939 0.4732 0.087 Uiso 1 1 calc R
C97 C 0.19126(16) 0.55075(15) 0.45324(15) 0.0792(9) Uani 1 1 d .
H97A H 0.2061 0.5279 0.4913 0.095 Uiso 1 1 calc R
H97B H 0.1437 0.5615 0.4429 0.095 Uiso 1 1 calc R
C98 C 0.17080(19) 0.66195(19) 0.72750(19) 0.1164(15) Uani 1 1 d .
H98A H 0.1497 0.6959 0.7360 0.175 Uiso 1 1 calc R
H98B H 0.2156 0.6716 0.7288 0.175 Uiso 1 1 calc R
H98C H 0.1751 0.6330 0.7584 0.175 Uiso 1 1 calc R
C99 C 0.15539(17) 0.41370(14) 0.52438(15) 0.0875(10) Uani 1 1 d .
H99A H 0.1760 0.3798 0.5150 0.131 Uiso 1 1 calc R
H99B H 0.1409 0.4394 0.4891 0.131 Uiso 1 1 calc R
H99C H 0.1163 0.4026 0.5333 0.131 Uiso 1 1 calc R
C100 C 0.13426(16) 0.80688(15) 0.56737(18) 0.0929(11) Uani 1 1 d .
H10A H 0.1501 0.8462 0.5731 0.139 Uiso 1 1 calc R
H10B H 0.1721 0.7815 0.5888 0.139 Uiso 1 1 calc R
H10C H 0.0994 0.8021 0.5840 0.139 Uiso 1 1 calc R
C101 C -0.0294(2) 0.56454(15) 0.36018(15) 0.1005(12) Uani 1 1 d .
H10D H -0.0451 0.5252 0.3535 0.151 Uiso 1 1 calc R
H10E H 0.0035 0.5707 0.3415 0.151 Uiso 1 1 calc R
H10F H -0.0677 0.5902 0.3415 0.151 Uiso 1 1 calc R
C102 C 0.12902(19) 0.64899(18) 0.26781(19) 0.1183(15) Uani 1 1 d .
H10G H 0.0873 0.6304 0.2410 0.177 Uiso 1 1 calc R
H10H H 0.1577 0.6214 0.2974 0.177 Uiso 1 1 calc R
H10I H 0.1528 0.6639 0.2431 0.177 Uiso 1 1 calc R
C103 C 0.31154(19) 0.85633(17) 0.51503(19) 0.1077(13) Uani 1 1 d .
H10J H 0.3539 0.8728 0.5435 0.162 Uiso 1 1 calc R
H10K H 0.2904 0.8346 0.5381 0.162 Uiso 1 1 calc R
H10L H 0.2811 0.8867 0.4923 0.162 Uiso 1 1 calc R
C104 C 0.4957(2) 0.73309(15) 0.63291(14) 0.0989(12) Uani 1 1 d .
H10M H 0.5220 0.7352 0.6771 0.148 Uiso 1 1 calc R
H10N H 0.4486 0.7425 0.6244 0.148 Uiso 1 1 calc R
H10O H 0.5138 0.7600 0.6117 0.148 Uiso 1 1 calc R
C105 C 0.3524(3) 0.57256(19) 0.33973(18) 0.1439(19) Uani 1 1 d .
H10P H 0.3258 0.5722 0.2955 0.216 Uiso 1 1 calc R
H10Q H 0.3317 0.5471 0.3602 0.216 Uiso 1 1 calc R
H10R H 0.3983 0.5598 0.3478 0.216 Uiso 1 1 calc R
C106 C 0.49098(12) 0.55906(12) 0.57640(12) 0.0550(7) Uani 1 1 d .
H10S H 0.5333 0.5729 0.6085 0.066 Uiso 1 1 calc R
H10T H 0.5025 0.5275 0.5547 0.066 Uiso 1 1 calc R
C107 C 0.29912(12) 0.48465(12) 0.68919(12) 0.0547(7) Uani 1 1 d .
H10U H 0.3160 0.4953 0.7330 0.066 Uiso 1 1 calc R
H10V H 0.2932 0.4430 0.6865 0.066 Uiso 1 1 calc R
C108 C 0.03802(13) 0.60024(12) 0.55154(13) 0.0594(7) Uani 1 1 d .
H10W H 0.0214 0.6198 0.5799 0.071 Uiso 1 1 calc R
H10X H 0.0040 0.5716 0.5286 0.071 Uiso 1 1 calc R
C109 C 0.07784(13) 0.76713(12) 0.37919(14) 0.0673(8) Uani 1 1 d .
H10Y H 0.0699 0.8061 0.3904 0.081 Uiso 1 1 calc R
H10Z H 0.0452 0.7597 0.3369 0.081 Uiso 1 1 calc R
C110 C 0.36037(13) 0.74372(11) 0.39728(12) 0.0547(7) Uani 1 1 d .
H11B H 0.3858 0.7794 0.4115 0.066 Uiso 1 1 calc R
H11C H 0.3614 0.7341 0.3569 0.066 Uiso 1 1 calc R
O1 O 0.12623(11) 0.15547(9) 0.27433(10) 0.0795(6) Uani 1 1 d .
O2 O 0.07223(10) -0.01068(8) 0.41941(10) 0.0728(5) Uani 1 1 d .
O3 O 0.29448(10) -0.02782(9) 0.36776(11) 0.0832(6) Uani 1 1 d .
O4 O 0.37914(10) 0.19995(8) 0.39942(9) 0.0715(5) Uani 1 1 d .
O5 O 0.47552(10) 0.04196(8) 0.57224(9) 0.0674(5) Uani 1 1 d .
O6 O 0.43731(10) 0.27151(8) 0.61485(9) 0.0686(5) Uani 1 1 d .
O7 O 0.20207(12) 0.26778(10) 0.65155(13) 0.1065(8) Uani 1 1 d .
O8 O 0.39022(10) 0.09133(9) 0.73638(9) 0.0760(6) Uani 1 1 d .
O9 O 0.27646(12) -0.02112(10) 0.56160(11) 0.0899(7) Uani 1 1 d .
O10 O 0.11373(11) 0.04342(10) 0.63174(10) 0.0799(6) Uani 1 1 d .
O11 O 0.25806(12) 0.23431(11) 0.47549(11) 0.0910(7) Uani 1 1 d .
O12 O 0.03161(10) 0.21082(9) 0.44730(10) 0.0741(6) Uani 1 1 d .
N1 N 0.2266(2) -0.07736(14) 0.68018(16) 0.1028(10) Uani 1 1 d .
N2 N 0.19352(12) 0.01204(10) 0.59414(11) 0.0667(6) Uani 1 1 d .
N3 N 0.14541(12) 0.22343(10) 0.46345(11) 0.0655(6) Uani 1 1 d .
N4 N 0.1108(2) 0.31850(12) 0.38645(17) 0.1044(10) Uani 1 1 d .
C1 C 0.08727(13) 0.02974(11) 0.38345(12) 0.0530(6) Uani 1 1 d .
C2 C 0.13361(13) 0.02024(11) 0.35510(12) 0.0573(7) Uani 1 1 d U
H2A H 0.1555 -0.0154 0.3598 0.069 Uiso 1 1 calc R
C3 C 0.14759(12) 0.06360(11) 0.31968(11) 0.0535(6) Uani 1 1 d U
C4 C 0.11271(13) 0.11511(11) 0.31119(12) 0.0548(7) Uani 1 1 d .
C5 C 0.06622(13) 0.12421(12) 0.33993(13) 0.0589(7) Uani 1 1 d .
H5A H 0.0433 0.1594 0.3345 0.071 Uiso 1 1 calc R
C6 C 0.05377(12) 0.08186(11) 0.37617(12) 0.0531(7) Uani 1 1 d .
C7 C 0.31709(14) 0.02887(12) 0.37534(13) 0.0576(7) Uani 1 1 d .
C8 C 0.38044(13) 0.04521(12) 0.41989(12) 0.0550(7) Uani 1 1 d .
H8A H 0.4099 0.0169 0.4445 0.066 Uiso 1 1 calc R
C9 C 0.40068(12) 0.10232(11) 0.42843(12) 0.0504(6) Uani 1 1 d .
C10 C 0.35637(14) 0.14350(12) 0.39019(12) 0.0552(7) Uani 1 1 d .
C11 C 0.29343(14) 0.12697(12) 0.34573(12) 0.0569(7) Uani 1 1 d .
H11A H 0.2644 0.1551 0.3203 0.068 Uiso 1 1 calc R
C12 C 0.27230(13) 0.06945(12) 0.33799(11) 0.0544(7) Uani 1 1 d .
C13 C 0.46739(12) 0.09899(11) 0.58488(12) 0.0512(6) Uani 1 1 d .
C14 C 0.46491(12) 0.13872(11) 0.53898(11) 0.0493(6) Uani 1 1 d .
C15 C 0.45632(12) 0.19662(11) 0.54938(12) 0.0507(6) Uani 1 1 d .
H15A H 0.4556 0.2238 0.5196 0.061 Uiso 1 1 calc R
C16 C 0.44875(12) 0.21502(11) 0.60343(12) 0.0514(6) Uani 1 1 d .
C17 C 0.45018(12) 0.17516(11) 0.64842(11) 0.0483(6) Uani 1 1 d .
C18 C 0.46034(12) 0.11743(11) 0.63845(12) 0.0511(6) Uani 1 1 d .
H18A H 0.4625 0.0904 0.6688 0.061 Uiso 1 1 calc R
C19 C 0.34165(15) 0.13328(12) 0.71369(12) 0.0580(7) Uani 1 1 d .
C20 C 0.36496(14) 0.18639(11) 0.70019(11) 0.0542(7) Uani 1 1 d .
C21 C 0.31830(15) 0.23114(12) 0.67950(12) 0.0624(7) Uani 1 1 d .
H21A H 0.3328 0.2668 0.6706 0.075 Uiso 1 1 calc R
C22 C 0.25019(16) 0.22388(13) 0.67166(13) 0.0668(8) Uani 1 1 d .
C23 C 0.22595(16) 0.17081(13) 0.68273(13) 0.0656(8) Uani 1 1 d .
C24 C 0.27355(16) 0.12712(13) 0.70503(12) 0.0649(8) Uani 1 1 d .
H24A H 0.2591 0.0917 0.7147 0.078 Uiso 1 1 calc R
C25 C 0.05364(13) 0.16814(12) 0.49390(15) 0.0601(7) Uani 1 1 d .
C26 C 0.03891(12) 0.11133(12) 0.47539(13) 0.0567(7) Uani 1 1 d .
C27 C 0.05970(13) 0.07042(13) 0.52326(15) 0.0642(8) Uani 1 1 d .
H27A H 0.0500 0.0315 0.5136 0.077 Uiso 1 1 calc R
C28 C 0.09441(14) 0.08660(13) 0.58471(15) 0.0639(8) Uani 1 1 d .
C29 C 0.10906(14) 0.14366(14) 0.60252(14) 0.0643(8) Uani 1 1 d .
C30 C 0.08584(14) 0.18490(13) 0.55518(16) 0.0679(8) Uani 1 1 d .
H30A H 0.0922 0.2240 0.5651 0.081 Uiso 1 1 calc R
C31 C 0.0624(2) 0.28840(15) 0.39799(18) 0.0931(11) Uani 1 1 d .
H31A H 0.0165 0.2994 0.3798 0.112 Uiso 1 1 calc R
C32 C 0.08154(17) 0.24103(12) 0.43706(15) 0.0670(8) Uani 1 1 d .
C33 C 0.19280(19) 0.25248(14) 0.45152(16) 0.0759(9) Uani 1 1 d .
C34 C 0.1757(2) 0.30060(17) 0.4137(2) 0.0998(11) Uani 1 1 d .
H34A H 0.2101 0.3211 0.4069 0.120 Uiso 1 1 calc R
C35 C 0.16324(16) 0.00512(14) 0.63337(15) 0.0700(8) Uani 1 1 d .
C36 C 0.1783(2) -0.03916(16) 0.67613(16) 0.0874(10) Uani 1 1 d .
H36A H 0.1545 -0.0423 0.7024 0.105 Uiso 1 1 calc R
C37 C 0.2579(2) -0.07130(15) 0.64231(19) 0.0925(11) Uani 1 1 d .
H37A H 0.2919 -0.0977 0.6441 0.111 Uiso 1 1 calc R
C38 C 0.24201(17) -0.02599(14) 0.59865(15) 0.0728(9) Uani 1 1 d .
C39 C 0.0950(2) 0.20958(16) 0.26628(18) 0.1091(13) Uani 1 1 d .
H39A H 0.1096 0.2327 0.2393 0.164 Uiso 1 1 calc R
H39B H 0.1079 0.2283 0.3061 0.164 Uiso 1 1 calc R
H39C H 0.0460 0.2050 0.2478 0.164 Uiso 1 1 calc R
C40 C 0.09557(19) -0.06762(13) 0.42162(17) 0.0890(10) Uani 1 1 d .
H40A H 0.0816 -0.0899 0.4496 0.134 Uiso 1 1 calc R
H40B H 0.1448 -0.0678 0.4363 0.134 Uiso 1 1 calc R
H40C H 0.0764 -0.0843 0.3805 0.134 Uiso 1 1 calc R
C41 C 0.3419(2) -0.07155(14) 0.3832(2) 0.1115(14) Uani 1 1 d .
H41A H 0.3187 -0.1082 0.3759 0.167 Uiso 1 1 calc R
H41B H 0.3717 -0.0684 0.4265 0.167 Uiso 1 1 calc R
H41C H 0.3687 -0.0687 0.3579 0.167 Uiso 1 1 calc R
C42 C 0.33501(18) 0.24376(13) 0.36235(16) 0.0889(10) Uani 1 1 d .
H42A H 0.3571 0.2807 0.3737 0.133 Uiso 1 1 calc R
H42B H 0.2930 0.2439 0.3693 0.133 Uiso 1 1 calc R
H42C H 0.3250 0.2363 0.3190 0.133 Uiso 1 1 calc R
C43 C 0.47499(18) 0.00003(13) 0.61667(16) 0.0863(10) Uani 1 1 d .
H43A H 0.4811 -0.0378 0.6025 0.129 Uiso 1 1 calc R
H43B H 0.4318 0.0016 0.6215 0.129 Uiso 1 1 calc R
H43C H 0.5117 0.0079 0.6561 0.129 Uiso 1 1 calc R
C44 C 0.42561(19) 0.31244(12) 0.56667(16) 0.0824(9) Uani 1 1 d .
H44A H 0.4175 0.3497 0.5807 0.124 Uiso 1 1 calc R
H44B H 0.3862 0.3010 0.5306 0.124 Uiso 1 1 calc R
H44C H 0.4652 0.3144 0.5560 0.124 Uiso 1 1 calc R
C45 C 0.2227(3) 0.32342(17) 0.6579(3) 0.1421(18) Uani 1 1 d .
H45A H 0.1833 0.3483 0.6415 0.213 Uiso 1 1 calc R
H45B H 0.2519 0.3297 0.6353 0.213 Uiso 1 1 calc R
H45C H 0.2478 0.3319 0.7013 0.213 Uiso 1 1 calc R
C46 C 0.37171(18) 0.03906(13) 0.75618(17) 0.0924(11) Uani 1 1 d .
H46A H 0.4107 0.0136 0.7706 0.139 Uiso 1 1 calc R
H46B H 0.3351 0.0213 0.7219 0.139 Uiso 1 1 calc R
H46C H 0.3567 0.0464 0.7896 0.139 Uiso 1 1 calc R
C47 C 0.00379(13) 0.09312(12) 0.40776(14) 0.0638(8) Uani 1 1 d .
H47A H -0.0281 0.1232 0.3850 0.077 Uiso 1 1 calc R
H47B H -0.0225 0.0582 0.4057 0.077 Uiso 1 1 calc R
C48 C 0.20116(14) 0.05342(13) 0.29218(12) 0.0656(8) Uani 1 1 d .
H48A H 0.2006 0.0130 0.2808 0.079 Uiso 1 1 calc R
H48B H 0.1898 0.0763 0.2545 0.079 Uiso 1 1 calc R
C49 C 0.46994(13) 0.11968(12) 0.47836(12) 0.0578(7) Uani 1 1 d .
H49A H 0.5012 0.0871 0.4868 0.069 Uiso 1 1 calc R
H49B H 0.4891 0.1510 0.4624 0.069 Uiso 1 1 calc R
C50 C 0.43892(13) 0.19347(12) 0.70653(11) 0.0579(7) Uani 1 1 d .
H50A H 0.4522 0.2337 0.7154 0.069 Uiso 1 1 calc R
H50B H 0.4685 0.1706 0.7417 0.069 Uiso 1 1 calc R
C51 C 0.15037(16) 0.16150(15) 0.67000(15) 0.0787(9) Uani 1 1 d .
H51A H 0.1313 0.1970 0.6789 0.094 Uiso 1 1 calc R
H51B H 0.1463 0.1317 0.6978 0.094 Uiso 1 1 calc R
C52 C 0.25471(17) 0.02383(16) 0.51457(15) 0.0825(10) Uani 1 1 d .
H52A H 0.2049 0.0243 0.4955 0.099 Uiso 1 1 calc R
H52B H 0.2715 0.0147 0.4822 0.099 Uiso 1 1 calc R
C53 C 0.27974(15) 0.08247(15) 0.54008(14) 0.0797(9) Uani 1 1 d .
H53A H 0.3296 0.0823 0.5585 0.096 Uiso 1 1 calc R
H53B H 0.2635 0.0915 0.5728 0.096 Uiso 1 1 calc R
C54 C 0.25548(15) 0.12892(15) 0.49028(14) 0.0742(9) Uani 1 1 d .
H54A H 0.2769 0.1234 0.4605 0.089 Uiso 1 1 calc R
H54B H 0.2061 0.1262 0.4680 0.089 Uiso 1 1 calc R
C55 C 0.27373(16) 0.18674(16) 0.51974(15) 0.0829(10) Uani 1 1 d .
H55A H 0.2493 0.1927 0.5471 0.099 Uiso 1 1 calc R
H55B H 0.3225 0.1873 0.5455 0.099 Uiso 1 1 calc R

loop_
_atom_site_aniso_label
_atom_site_aniso_U_11
_atom_site_aniso_U_22
_atom_site_aniso_U_33
_atom_site_aniso_U_23
_atom_site_aniso_U_13
_atom_site_aniso_U_12
O13 0.0821(14) 0.0924(16) 0.0783(14) -0.0312(13) 0.0313(12) 0.0008(12)
O14 0.0565(11) 0.0599(12) 0.0713(12) -0.0124(10) 0.0125(10) -0.0037(9)
O15 0.0822(14) 0.0539(12) 0.1071(17) -0.0256(12) 0.0379(13) -0.0122(11)
O16 0.0902(14) 0.0589(13) 0.0697(13) -0.0082(10) 0.0205(11) -0.0181(11)
O17 0.0688(13) 0.0851(15) 0.0823(14) -0.0192(13) 0.0075(11) 0.0015(11)
O18 0.0644(12) 0.0551(12) 0.0815(13) -0.0152(10) 0.0229(10) -0.0045(9)
O19 0.0803(13) 0.0704(13) 0.0476(11) 0.0062(10) 0.0066(10) -0.0183(10)
O20 0.1054(16) 0.0642(13) 0.0469(11) -0.0077(10) 0.0143(11) 0.0048(11)
O21 0.0952(15) 0.0669(13) 0.0673(13) 0.0082(11) 0.0293(12) 0.0148(11)
O22 0.0628(11) 0.0645(12) 0.0383(9) 0.0006(9) 0.0159(8) -0.0059(9)
O23 0.0738(14) 0.1079(17) 0.0613(13) -0.0140(12) 0.0082(11) 0.0216(13)
O24 0.0543(11) 0.0600(11) 0.0626(11) -0.0047(9) 0.0205(9) 0.0125(9)
N5 0.102(2) 0.083(2) 0.0725(19) -0.0173(16) 0.0269(16) 0.0056(17)
N6 0.0567(13) 0.0538(14) 0.0489(13) -0.0003(11) 0.0213(10) -0.0001(11)
N7 0.0872(19) 0.0799(18) 0.0722(18) -0.0148(14) 0.0370(16) -0.0015(16)
N8 0.0591(14) 0.0625(15) 0.0539(13) -0.0030(11) 0.0181(11) 0.0088(12)
C56 0.0536(16) 0.0657(18) 0.0588(17) -0.0113(14) 0.0302(14) -0.0076(14)
C57 0.0435(14) 0.0612(17) 0.0553(16) -0.0077(13) 0.0258(12) -0.0092(12)
C58 0.0422(14) 0.0603(17) 0.0496(14) -0.0068(13) 0.0155(12) -0.0112(12)
C59 0.0504(15) 0.0500(16) 0.0545(15) -0.0022(13) 0.0229(13) -0.0116(12)
C60 0.0460(14) 0.0576(16) 0.0446(14) 0.0038(12) 0.0202(12) -0.0105(12)
C61 0.0537(16) 0.0660(18) 0.0448(14) -0.0074(13) 0.0208(13) -0.0136(14)
C62 0.0489(15) 0.0465(16) 0.0678(18) -0.0053(14) 0.0149(13) -0.0015(12)
C63 0.0557(16) 0.0549(17) 0.0600(17) -0.0034(14) 0.0116(13) 0.0005(13)
C64 0.0423(14) 0.0458(16) 0.0752(19) -0.0031(14) 0.0153(13) 0.0068(12)
C65 0.0458(15) 0.0458(16) 0.087(2) -0.0149(16) 0.0258(15) 0.0017(12)
C66 0.0474(15) 0.0663(19) 0.0707(18) -0.0149(16) 0.0243(14) 0.0012(14)
C67 0.0375(13) 0.0579(17) 0.0671(18) -0.0112(14) 0.0200(12) 0.0015(12)
C68 0.0594(18) 0.0526(17) 0.0542(16) 0.0030(14) 0.0070(14) -0.0014(13)
C69 0.0649(18) 0.0546(17) 0.0484(15) 0.0055(13) 0.0131(14) 0.0087(14)
C70 0.0576(16) 0.0394(14) 0.0500(15) 0.0104(12) 0.0180(13) 0.0038(12)
C71 0.0571(16) 0.0387(14) 0.0601(16) 0.0063(13) 0.0166(13) 0.0002(12)
C72 0.0641(18) 0.0370(14) 0.0742(18) 0.0020(13) 0.0228(15) 0.0045(13)
C73 0.0552(16) 0.0435(15) 0.0649(17) 0.0111(14) 0.0150(14) 0.0069(13)
C74 0.0579(15) 0.0509(16) 0.0386(14) -0.0009(12) 0.0188(12) 0.0020(12)
C75 0.0484(14) 0.0476(15) 0.0443(14) 0.0062(12) 0.0233(11) 0.0033(11)
C76 0.0491(14) 0.0449(14) 0.0482(15) -0.0009(12) 0.0214(12) -0.0051(11)
C77 0.0434(13) 0.0543(16) 0.0418(14) 0.0024(12) 0.0170(11) -0.0056(11)
C78 0.0397(13) 0.0497(16) 0.0527(15) 0.0097(12) 0.0220(12) 0.0059(11)
C79 0.0562(15) 0.0448(15) 0.0539(15) 0.0019(12) 0.0272(13) 0.0061(12)
C80 0.0466(14) 0.0445(15) 0.0567(16) 0.0016(12) 0.0143(12) -0.0030(11)
C81 0.0467(14) 0.0448(15) 0.0496(15) 0.0053(12) 0.0137(12) 0.0086(12)
C82 0.0364(13) 0.0528(15) 0.0481(15) 0.0142(12) 0.0120(11) 0.0091(11)
C83 0.0429(14) 0.0494(15) 0.0467(14) 0.0049(12) 0.0083(11) -0.0046(11)
C84 0.0461(14) 0.0513(15) 0.0365(13) 0.0043(11) 0.0102(11) 0.0000(12)
C85 0.0409(13) 0.0517(15) 0.0427(14) 0.0141(12) 0.0101(11) 0.0021(12)
C86 0.0616(18) 0.0700(19) 0.0569(17) -0.0026(15) 0.0195(15) 0.0042(15)
C87 0.080(2) 0.086(2) 0.0610(19) -0.0155(18) 0.0198(17) -0.0072(19)
C88 0.0666(18) 0.0603(18) 0.0674(19) -0.0034(15) 0.0348(16) -0.0006(14)
C89 0.0557(16) 0.0517(16) 0.0554(16) 0.0004(13) 0.0256(14) -0.0005(13)
C90 0.090(2) 0.065(2) 0.083(2) -0.0066(19) 0.0268(19) 0.0042(17)
C91 0.0600(17) 0.0604(19) 0.0648(19) -0.0044(16) 0.0271(15) -0.0025(14)
C92 0.0509(15) 0.0580(17) 0.0473(16) -0.0033(14) 0.0188(12) -0.0066(13)
C93 0.075(2) 0.084(2) 0.0539(17) -0.0089(17) 0.0203(15) 0.0000(17)
C94 0.080(2) 0.081(2) 0.0611(18) 0.0200(17) 0.0338(16) 0.0143(18)
C95 0.0590(17) 0.086(2) 0.0638(18) 0.0094(16) 0.0280(15) 0.0108(16)
C96 0.079(2) 0.073(2) 0.0660(19) 0.0107(16) 0.0280(16) 0.0209(17)
C97 0.0614(19) 0.094(3) 0.080(2) 0.0049(19) 0.0246(16) 0.0234(18)
C98 0.092(3) 0.134(3) 0.117(3) -0.074(3) 0.033(2) -0.009(2)
C99 0.080(2) 0.077(2) 0.086(2) -0.0300(18) 0.0114(18) 0.0018(17)
C100 0.068(2) 0.085(2) 0.123(3) -0.045(2) 0.034(2) -0.0116(18)
C101 0.133(3) 0.087(2) 0.072(2) -0.0213(19) 0.030(2) -0.046(2)
C102 0.089(3) 0.123(3) 0.109(3) -0.059(3) 0.002(2) 0.002(2)
C103 0.085(2) 0.102(3) 0.135(3) -0.062(3) 0.043(2) -0.022(2)
C104 0.150(3) 0.083(3) 0.0494(18) -0.0138(17) 0.023(2) -0.045(2)
C105 0.220(5) 0.106(3) 0.073(2) -0.030(2) 0.021(3) 0.012(3)
C106 0.0473(14) 0.0614(17) 0.0556(15) 0.0154(13) 0.0190(12) 0.0072(12)
C107 0.0539(15) 0.0588(17) 0.0499(15) 0.0091(13) 0.0184(12) -0.0073(13)
C108 0.0479(15) 0.0669(18) 0.0680(17) -0.0105(15) 0.0274(13) -0.0034(13)
C109 0.0548(17) 0.0485(16) 0.086(2) 0.0063(15) 0.0139(15) 0.0070(13)
C110 0.0588(16) 0.0536(16) 0.0530(15) 0.0123(13) 0.0229(13) 0.0030(13)
O1 0.0902(15) 0.0711(14) 0.0784(14) 0.0153(12) 0.0341(12) 0.0139(12)
O2 0.0783(13) 0.0522(12) 0.0923(15) 0.0050(11) 0.0379(12) 0.0013(10)
O3 0.0642(12) 0.0558(13) 0.1173(18) -0.0083(12) 0.0216(12) 0.0023(10)
O4 0.0816(13) 0.0553(12) 0.0736(13) 0.0051(10) 0.0258(11) -0.0032(10)
O5 0.0804(13) 0.0524(12) 0.0768(13) 0.0066(10) 0.0386(11) 0.0113(10)
O6 0.0965(14) 0.0447(11) 0.0656(12) 0.0015(9) 0.0326(11) -0.0004(10)
O7 0.0932(17) 0.0648(16) 0.152(2) -0.0155(15) 0.0374(16) 0.0159(13)
O8 0.0808(14) 0.0600(13) 0.0838(14) 0.0186(11) 0.0279(11) -0.0013(11)
O9 0.0852(15) 0.0945(17) 0.0822(15) -0.0018(14) 0.0239(13) 0.0311(13)
O10 0.0835(15) 0.0829(15) 0.0826(15) 0.0116(12) 0.0426(12) -0.0055(12)
O11 0.0666(14) 0.1091(19) 0.1008(17) -0.0002(15) 0.0361(13) -0.0245(13)
O12 0.0588(12) 0.0602(12) 0.1033(16) 0.0046(12) 0.0315(11) 0.0128(10)
N1 0.111(3) 0.081(2) 0.087(2) 0.0086(18) 0.007(2) -0.007(2)
N2 0.0633(15) 0.0606(16) 0.0699(16) -0.0042(12) 0.0187(13) 0.0006(13)
N3 0.0612(15) 0.0601(15) 0.0799(16) -0.0041(13) 0.0326(13) -0.0050(12)
N4 0.143(3) 0.0591(18) 0.131(3) 0.0088(18) 0.074(3) 0.005(2)
C1 0.0469(14) 0.0470(16) 0.0586(16) -0.0030(13) 0.0135(13) -0.0023(12)
C2 0.0504(15) 0.0493(15) 0.0606(16) -0.0064(11) 0.0087(13) 0.0062(12)
C3 0.0467(14) 0.0565(16) 0.0485(15) -0.0102(11) 0.0087(11) 0.0034(12)
C4 0.0538(16) 0.0534(17) 0.0513(15) 0.0010(13) 0.0137(13) 0.0000(13)
C5 0.0511(16) 0.0506(16) 0.0639(17) -0.0016(14) 0.0102(14) 0.0084(13)
C6 0.0379(13) 0.0511(16) 0.0620(16) -0.0045(13) 0.0102(12) 0.0001(12)
C7 0.0599(17) 0.0530(17) 0.0629(17) -0.0044(14) 0.0273(14) 0.0035(14)
C8 0.0504(15) 0.0551(17) 0.0614(17) 0.0018(13) 0.0237(13) 0.0094(13)
C9 0.0493(14) 0.0543(17) 0.0537(15) -0.0009(13) 0.0265(12) 0.0039(12)
C10 0.0612(17) 0.0560(17) 0.0537(16) -0.0006(13) 0.0283(14) 0.0026(14)
C11 0.0644(17) 0.0624(18) 0.0486(15) 0.0031(13) 0.0270(14) 0.0103(14)
C12 0.0551(15) 0.0633(18) 0.0491(15) -0.0083(14) 0.0249(13) 0.0056(14)
C13 0.0421(14) 0.0498(16) 0.0598(17) 0.0031(14) 0.0176(12) 0.0021(12)
C14 0.0379(13) 0.0564(17) 0.0536(15) -0.0009(13) 0.0178(11) -0.0040(11)
C15 0.0417(14) 0.0534(17) 0.0529(15) 0.0095(13) 0.0138(12) -0.0054(12)
C16 0.0466(14) 0.0465(16) 0.0563(16) -0.0026(13) 0.0147(12) -0.0072(12)
C17 0.0448(14) 0.0483(16) 0.0439(14) 0.0018(12) 0.0087(11) -0.0038(11)
C18 0.0442(14) 0.0554(17) 0.0485(15) 0.0073(13) 0.0123(12) -0.0035(12)
C19 0.0695(19) 0.0539(17) 0.0502(16) -0.0002(13) 0.0226(14) -0.0045(15)
C20 0.0708(18) 0.0519(17) 0.0403(14) -0.0049(12) 0.0217(13) -0.0052(14)
C21 0.075(2) 0.0529(17) 0.0569(16) -0.0105(14) 0.0234(15) -0.0055(15)
C22 0.081(2) 0.0536(18) 0.0670(18) -0.0117(15) 0.0304(16) 0.0025(16)
C23 0.079(2) 0.065(2) 0.0602(18) -0.0114(15) 0.0350(16) -0.0041(17)
C24 0.079(2) 0.0656(19) 0.0541(17) -0.0038(14) 0.0306(15) -0.0122(16)
C25 0.0465(15) 0.0532(18) 0.088(2) 0.0056(16) 0.0340(15) 0.0130(13)
C26 0.0367(13) 0.0607(18) 0.0776(19) 0.0003(16) 0.0273(13) 0.0053(12)
C27 0.0481(15) 0.0607(18) 0.089(2) -0.0031(17) 0.0324(16) -0.0052(13)
C28 0.0555(17) 0.065(2) 0.083(2) 0.0000(17) 0.0402(16) -0.0030(14)
C29 0.0549(16) 0.072(2) 0.079(2) -0.0055(18) 0.0405(15) 0.0018(15)
C30 0.0569(17) 0.0630(19) 0.094(2) -0.0136(19) 0.0404(17) 0.0051(15)
C31 0.112(3) 0.061(2) 0.119(3) 0.001(2) 0.058(2) 0.018(2)
C32 0.080(2) 0.0440(17) 0.084(2) -0.0035(15) 0.0388(18) 0.0074(16)
C33 0.092(3) 0.061(2) 0.083(2) -0.0085(18) 0.043(2) -0.0138(19)
C34 0.116(3) 0.073(3) 0.123(3) -0.005(2) 0.059(3) -0.017(2)
C35 0.067(2) 0.068(2) 0.067(2) -0.0028(17) 0.0183(17) -0.0117(17)
C36 0.092(3) 0.078(2) 0.082(2) 0.013(2) 0.023(2) -0.012(2)
C37 0.089(3) 0.066(2) 0.089(3) -0.002(2) -0.002(2) 0.0094(19)
C38 0.069(2) 0.067(2) 0.064(2) -0.0175(17) 0.0058(17) -0.0004(17)
C39 0.147(4) 0.077(3) 0.107(3) 0.027(2) 0.053(3) 0.022(2)
C40 0.114(3) 0.0476(18) 0.110(3) 0.0053(18) 0.048(2) 0.0081(18)
C41 0.103(3) 0.054(2) 0.162(4) 0.006(2) 0.034(3) 0.005(2)
C42 0.107(3) 0.060(2) 0.098(2) 0.0144(19) 0.038(2) 0.0108(19)
C43 0.113(3) 0.0554(19) 0.104(3) 0.0123(19) 0.057(2) 0.0111(18)
C44 0.116(3) 0.0498(18) 0.092(2) 0.0143(17) 0.053(2) 0.0084(17)
C45 0.150(4) 0.061(3) 0.199(5) 0.024(3) 0.050(4) 0.018(3)
C46 0.100(3) 0.061(2) 0.097(2) 0.0165(19) 0.017(2) -0.0143(18)
C47 0.0427(14) 0.0580(17) 0.086(2) -0.0020(15) 0.0205(14) 0.0020(13)
C48 0.0628(17) 0.074(2) 0.0533(16) -0.0115(14) 0.0154(14) 0.0022(14)
C49 0.0499(15) 0.0647(18) 0.0643(17) 0.0024(14) 0.0283(13) 0.0008(13)
C50 0.0668(18) 0.0529(16) 0.0460(15) 0.0011(13) 0.0129(13) -0.0065(13)
C51 0.080(2) 0.089(2) 0.082(2) -0.0149(18) 0.0482(18) -0.0027(18)
C52 0.076(2) 0.102(3) 0.072(2) -0.017(2) 0.0313(17) 0.008(2)
C53 0.0531(17) 0.113(3) 0.0667(19) 0.003(2) 0.0169(15) -0.0027(17)
C54 0.0547(17) 0.104(3) 0.0668(19) -0.0135(19) 0.0271(15) -0.0013(17)
C55 0.0576(18) 0.115(3) 0.071(2) -0.002(2) 0.0193(16) -0.0185(18)

loop_
_atom_type_symbol
_atom_type_description
_atom_type_scat_dispersion_real
_atom_type_scat_dispersion_imag
_atom_type_scat_source
C C 0.0033 0.0016 'International Tables Vol C Tables 4.2.6.8 and 6.1.1.4'
H H 0.0000 0.0000 'International Tables Vol C Tables 4.2.6.8 and 6.1.1.4'
N N 0.0061 0.0033 'International Tables Vol C Tables 4.2.6.8 and 6.1.1.4'
O O 0.0106 0.0060 'International Tables Vol C Tables 4.2.6.8 and 6.1.1.4'

loop_
_geom_angle_atom_site_label_1
_geom_angle_atom_site_label_2
_geom_angle_atom_site_label_3
_geom_angle
C56 O13 C98 118.9(3)
C59 O14 C99 118.3(2)
C65 O15 C100 118.3(3)
C62 O16 C101 117.4(2)
C68 O17 C102 117.8(2)
C71 O18 C103 118.2(2)
C77 O19 C104 117.0(2)
C74 O20 C105 118.8(2)
C91 O21 C94 115.9(2)
C92 O22 C84 115.49(18)
C86 O23 C97 116.8(2)
C89 O24 C81 118.32(19)
C90 N5 C93 117.8(3)
C92 N6 C91 116.7(2)
C88 N7 C87 117.3(3)
C89 N8 C86 115.7(2)
C61 C56 O13 123.8(2)
C61 C56 C57 120.9(3)
O13 C56 C57 115.3(2)
C58 C57 C56 117.2(2)
C58 C57 C108 120.2(2)
C56 C57 C108 122.7(2)
C57 C58 C59 122.4(2)
C57 C58 H58A 118.8
C59 C58 H58A 118.8
C58 C59 O14 123.9(2)
C58 C59 C60 120.1(2)
O14 C59 C60 116.0(2)
C61 C60 C59 117.9(2)
C61 C60 C107 120.9(2)
C59 C60 C107 121.2(2)
C56 C61 C60 121.6(2)
C56 C61 H61A 119.2
C60 C61 H61A 119.2
C63 C62 O16 123.6(2)
C63 C62 C67 120.6(2)
O16 C62 C67 115.8(2)
C62 C63 C64 122.2(3)
C62 C63 H63A 118.9
C64 C63 H63A 118.9
C63 C64 C65 117.6(3)
C63 C64 C109 121.4(3)
C65 C64 C109 121.0(2)
O15 C65 C66 123.3(3)
O15 C65 C64 116.0(3)
C66 C65 C64 120.7(2)
C65 C66 C67 121.7(3)
C65 C66 H66A 119.1
C67 C66 H66A 119.1
C62 C67 C66 117.1(3)
C62 C67 C108 122.0(2)
C66 C67 C108 120.9(2)
C69 C68 C73 121.1(2)
C69 C68 O17 123.4(3)
C73 C68 O17 115.5(3)
C68 C69 C70 121.7(3)
C68 C69 H69A 119.1
C70 C69 H69A 119.1
C71 C70 C69 117.8(2)
C71 C70 C110 121.2(2)
C69 C70 C110 121.0(2)
O18 C71 C70 116.0(2)
O18 C71 C72 123.6(2)
C70 C71 C72 120.4(2)
C71 C72 C73 121.5(3)
C71 C72 H72A 119.2
C73 C72 H72A 119.2
C68 C73 C72 117.4(3)
C68 C73 C109 122.2(2)
C72 C73 C109 120.3(3)
O20 C74 C79 123.4(2)
O20 C74 C75 115.6(2)
C79 C74 C75 121.0(2)
C76 C75 C74 117.5(2)
C76 C75 C110 120.9(2)
C74 C75 C110 121.7(2)
C77 C76 C75 121.8(2)
C77 C76 H76A 119.1
C75 C76 H76A 119.1
O19 C77 C76 122.9(2)
O19 C77 C78 116.2(2)
C76 C77 C78 120.9(2)
C77 C78 C79 117.6(2)
C77 C78 C106 122.3(2)
C79 C78 C106 120.1(2)
C74 C79 C78 121.2(2)
C74 C79 H79A 119.4
C78 C79 H79A 119.4
C81 C80 C85 121.0(2)
C81 C80 H80A 119.5
C85 C80 H80A 119.5
C82 C81 C80 122.6(2)
C82 C81 O24 118.5(2)
C80 C81 O24 118.7(2)
C81 C82 C83 116.5(2)
C81 C82 C106 123.8(2)
C83 C82 C106 119.7(2)
C82 C83 C84 121.0(2)
C82 C83 H83A 119.5
C84 C83 H83A 119.5
C85 C84 C83 122.8(2)
C85 C84 O22 119.0(2)
C83 C84 O22 118.3(2)
C84 C85 C80 116.0(2)
C84 C85 C107 122.9(2)
C80 C85 C107 121.1(2)
N8 C86 O23 119.4(3)
N8 C86 C87 121.8(3)
O23 C86 C87 118.8(3)
N7 C87 C86 121.3(3)
N7 C87 H87A 119.4
C86 C87 H87A 119.4
N7 C88 C89 120.5(3)
N7 C88 H88A 119.8
C89 C88 H88A 119.8
N8 C89 O24 118.7(2)
N8 C89 C88 123.4(3)
O24 C89 C88 117.8(2)
N5 C90 C91 121.3(3)
N5 C90 H90A 119.3
C91 C90 H90A 119.3
N6 C91 O21 120.5(3)
N6 C91 C90 121.7(3)
O21 C91 C90 117.8(3)
N6 C92 O22 118.6(2)
N6 C92 C93 123.2(3)
O22 C92 C93 118.1(2)
N5 C93 C92 119.2(3)
N5 C93 H93A 120.4
C92 C93 H93A 120.4
O21 C94 C95 114.1(2)
O21 C94 H94A 108.7
C95 C94 H94A 108.7
O21 C94 H94B 108.7
C95 C94 H94B 108.7
H94A C94 H94B 107.6
C94 C95 C96 109.5(3)
C94 C95 H95A 109.8
C96 C95 H95A 109.8
C94 C95 H95B 109.8
C96 C95 H95B 109.8
H95A C95 H95B 108.2
C97 C96 C95 110.7(3)
C97 C96 H96A 109.5
C95 C96 H96A 109.5
C97 C96 H96B 109.5
C95 C96 H96B 109.5
H96A C96 H96B 108.1
O23 C97 C96 113.5(3)
O23 C97 H97A 108.9
C96 C97 H97A 108.9
O23 C97 H97B 108.9
C96 C97 H97B 108.9
H97A C97 H97B 107.7
O13 C98 H98A 109.5
O13 C98 H98B 109.5
H98A C98 H98B 109.5
O13 C98 H98C 109.5
H98A C98 H98C 109.5
H98B C98 H98C 109.5
O14 C99 H99A 109.5
O14 C99 H99B 109.5
H99A C99 H99B 109.5
O14 C99 H99C 109.5
H99A C99 H99C 109.5
H99B C99 H99C 109.5
O15 C100 H10A 109.5
O15 C100 H10B 109.5
H10A C100 H10B 109.5
O15 C100 H10C 109.5
H10A C100 H10C 109.5
H10B C100 H10C 109.5
O16 C101 H10D 109.5
O16 C101 H10E 109.5
H10D C101 H10E 109.5
O16 C101 H10F 109.5
H10D C101 H10F 109.5
H10E C101 H10F 109.5
O17 C102 H10G 109.5
O17 C102 H10H 109.5
H10G C102 H10H 109.5
O17 C102 H10I 109.5
H10G C102 H10I 109.5
H10H C102 H10I 109.5
O18 C103 H10J 109.5
O18 C103 H10K 109.5
H10J C103 H10K 109.5
O18 C103 H10L 109.5
H10J C103 H10L 109.5
H10K C103 H10L 109.5
O19 C104 H10M 109.5
O19 C104 H10N 109.5
H10M C104 H10N 109.5
O19 C104 H10O 109.5
H10M C104 H10O 109.5
H10N C104 H10O 109.5
O20 C105 H10P 109.5
O20 C105 H10Q 109.5
H10P C105 H10Q 109.5
O20 C105 H10R 109.5
H10P C105 H10R 109.5
H10Q C105 H10R 109.5
C78 C106 C82 112.67(19)
C78 C106 H10S 109.1
C82 C106 H10S 109.1
C78 C106 H10T 109.1
C82 C106 H10T 109.1
H10S C106 H10T 107.8
C85 C107 C60 112.20(19)
C85 C107 H10U 109.2
C60 C107 H10U 109.2
C85 C107 H10V 109.2
C60 C107 H10V 109.2
H10U C107 H10V 107.9
C57 C108 C67 112.9(2)
C57 C108 H10W 109.0
C67 C108 H10W 109.0
C57 C108 H10X 109.0
C67 C108 H10X 109.0
H10W C108 H10X 107.8
C64 C109 C73 112.6(2)
C64 C109 H10Y 109.1
C73 C109 H10Y 109.1
C64 C109 H10Z 109.1
C73 C109 H10Z 109.1
H10Y C109 H10Z 107.8
C70 C110 C75 112.1(2)
C70 C110 H11B 109.2
C75 C110 H11B 109.2
C70 C110 H11C 109.2
C75 C110 H11C 109.2
H11B C110 H11C 107.9
C4 O1 C39 119.6(3)
C1 O2 C40 120.2(2)
C41 O3 C7 119.0(2)
C10 O4 C42 118.3(2)
C13 O5 C43 117.6(2)
C16 O6 C44 118.3(2)
C45 O7 C22 119.9(3)
C19 O8 C46 118.5(2)
C38 O9 C52 117.1(2)
C35 O10 C28 118.0(2)
C33 O11 C55 116.6(2)
C32 O12 C25 116.6(2)
C37 N1 C36 117.4(4)
C35 N2 C38 115.8(3)
C32 N3 C33 118.0(3)
C34 N4 C31 117.7(3)
O2 C1 C6 116.3(2)
O2 C1 C2 123.5(2)
C6 C1 C2 120.2(3)
C1 C2 C3 120.8(2)
C1 C2 H2A 119.6
C3 C2 H2A 119.6
C4 C3 C2 118.8(3)
C4 C3 C48 121.3(3)
C2 C3 C48 119.8(2)
O1 C4 C3 116.8(3)
O1 C4 C5 123.3(2)
C3 C4 C5 119.9(3)
C6 C5 C4 121.2(2)
C6 C5 H5A 119.4
C4 C5 H5A 119.4
C1 C6 C5 119.1(3)
C1 C6 C47 120.7(3)
C5 C6 C47 120.2(2)
C12 C7 O3 116.6(2)
C12 C7 C8 120.8(3)
O3 C7 C8 122.5(2)
C9 C8 C7 121.5(2)
C9 C8 H8A 119.2
C7 C8 H8A 119.2
C8 C9 C10 118.1(2)
C8 C9 C49 120.9(2)
C10 C9 C49 121.0(2)
O4 C10 C11 123.6(2)
O4 C10 C9 116.2(2)
C11 C10 C9 120.2(3)
C10 C11 C12 121.8(3)
C10 C11 H11A 119.1
C12 C11 H11A 119.1
C7 C12 C11 117.6(2)
C7 C12 C48 122.0(3)
C11 C12 C48 120.4(2)
C18 C13 O5 123.8(2)
C18 C13 C14 120.1(2)
O5 C13 C14 116.1(2)
C15 C14 C13 118.2(2)
C15 C14 C49 120.2(2)
C13 C14 C49 121.5(2)
C14 C15 C16 121.4(2)
C14 C15 H15A 119.3
C16 C15 H15A 119.3
O6 C16 C17 116.2(2)
O6 C16 C15 123.7(2)
C17 C16 C15 120.0(2)
C16 C17 C18 118.4(2)
C16 C17 C50 121.3(2)
C18 C17 C50 120.3(2)
C13 C18 C17 121.8(2)
C13 C18 H18A 119.1
C17 C18 H18A 119.1
O8 C19 C24 124.7(3)
O8 C19 C20 115.7(3)
C24 C19 C20 119.6(3)
C21 C20 C19 118.0(3)
C21 C20 C50 121.4(2)
C19 C20 C50 120.6(2)
C20 C21 C22 121.2(3)
C20 C21 H21A 119.4
C22 C21 H21A 119.4
O7 C22 C21 122.9(3)
O7 C22 C23 115.8(3)
C21 C22 C23 121.3(3)
C24 C23 C22 116.7(3)
C24 C23 C51 121.8(3)
C22 C23 C51 121.5(3)
C23 C24 C19 123.1(3)
C23 C24 H24A 118.4
C19 C24 H24A 118.4
C30 C25 C26 123.5(3)
C30 C25 O12 118.9(3)
C26 C25 O12 117.5(3)
C25 C26 C27 115.7(3)
C25 C26 C47 123.3(3)
C27 C26 C47 121.0(3)
C28 C27 C26 121.2(3)
C28 C27 H27A 119.4
C26 C27 H27A 119.4
C27 C28 C29 122.4(3)
C27 C28 O10 119.0(3)
C29 C28 O10 118.6(3)
C28 C29 C30 116.6(3)
C28 C29 C51 122.6(3)
C30 C29 C51 120.8(3)
C25 C30 C29 120.4(3)
C25 C30 H30A 119.8
C29 C30 H30A 119.8
N4 C31 C32 119.4(4)
N4 C31 H31A 120.3
C32 C31 H31A 120.3
N3 C32 O12 119.0(3)
N3 C32 C31 122.7(3)
O12 C32 C31 118.3(3)
N3 C33 O11 119.6(3)
N3 C33 C34 120.8(4)
O11 C33 C34 119.5(3)
N4 C34 C33 121.4(4)
N4 C34 H34A 119.3
C33 C34 H34A 119.3
N2 C35 O10 118.6(3)
N2 C35 C36 123.6(3)
O10 C35 C36 117.8(3)
N1 C36 C35 120.3(4)
N1 C36 H36A 119.8
C35 C36 H36A 119.8
N1 C37 C38 121.8(4)
N1 C37 H37A 119.1
C38 C37 H37A 119.1
N2 C38 O9 119.6(3)
N2 C38 C37 121.0(4)
O9 C38 C37 119.5(3)
O1 C39 H39A 109.5
O1 C39 H39B 109.5
H39A C39 H39B 109.5
O1 C39 H39C 109.5
H39A C39 H39C 109.5
H39B C39 H39C 109.5
O2 C40 H40A 109.5
O2 C40 H40B 109.5
H40A C40 H40B 109.5
O2 C40 H40C 109.5
H40A C40 H40C 109.5
H40B C40 H40C 109.5
O3 C41 H41A 109.5
O3 C41 H41B 109.5
H41A C41 H41B 109.5
O3 C41 H41C 109.5
H41A C41 H41C 109.5
H41B C41 H41C 109.5
O4 C42 H42A 109.5
O4 C42 H42B 109.5
H42A C42 H42B 109.5
O4 C42 H42C 109.5
H42A C42 H42C 109.5
H42B C42 H42C 109.5
O5 C43 H43A 109.5
O5 C43 H43B 109.5
H43A C43 H43B 109.5
O5 C43 H43C 109.5
H43A C43 H43C 109.5
H43B C43 H43C 109.5
O6 C44 H44A 109.5
O6 C44 H44B 109.5
H44A C44 H44B 109.5
O6 C44 H44C 109.5
H44A C44 H44C 109.5
H44B C44 H44C 109.5
O7 C45 H45A 109.5
O7 C45 H45B 109.5
H45A C45 H45B 109.5
O7 C45 H45C 109.5
H45A C45 H45C 109.5
H45B C45 H45C 109.5
O8 C46 H46A 109.5
O8 C46 H46B 109.5
H46A C46 H46B 109.5
O8 C46 H46C 109.5
H46A C46 H46C 109.5
H46B C46 H46C 109.5
C26 C47 C6 113.3(2)
C26 C47 H47A 108.9
C6 C47 H47A 108.9
C26 C47 H47B 108.9
C6 C47 H47B 108.9
H47A C47 H47B 107.7
C12 C48 C3 111.4(2)
C12 C48 H48A 109.3
C3 C48 H48A 109.3
C12 C48 H48B 109.3
C3 C48 H48B 109.3
H48A C48 H48B 108.0
C14 C49 C9 113.0(2)
C14 C49 H49A 109.0
C9 C49 H49A 109.0
C14 C49 H49B 109.0
C9 C49 H49B 109.0
H49A C49 H49B 107.8
C17 C50 C20 113.1(2)
C17 C50 H50A 109.0
C20 C50 H50A 109.0
C17 C50 H50B 109.0
C20 C50 H50B 109.0
H50A C50 H50B 107.8
C23 C51 C29 112.2(2)
C23 C51 H51A 109.2
C29 C51 H51A 109.2
C23 C51 H51B 109.2
C29 C51 H51B 109.2
H51A C51 H51B 107.9
O9 C52 C53 113.2(3)
O9 C52 H52A 108.9
C53 C52 H52A 108.9
O9 C52 H52B 108.9
C53 C52 H52B 108.9
H52A C52 H52B 107.8
C52 C53 C54 112.2(3)
C52 C53 H53A 109.2
C54 C53 H53A 109.2
C52 C53 H53B 109.2
C54 C53 H53B 109.2
H53A C53 H53B 107.9
C55 C54 C53 109.7(3)
C55 C54 H54A 109.7
C53 C54 H54A 109.7
C55 C54 H54B 109.7
C53 C54 H54B 109.7
H54A C54 H54B 108.2
O11 C55 C54 114.1(3)
O11 C55 H55A 108.7
C54 C55 H55A 108.7
O11 C55 H55B 108.7
C54 C55 H55B 108.7
H55A C55 H55B 107.6

loop_
_geom_bond_atom_site_label_1
_geom_bond_atom_site_label_2
_geom_bond_distance
O13 C56 1.384(3)
O13 C98 1.409(4)
O14 C59 1.383(3)
O14 C99 1.412(3)
O15 C65 1.378(3)
O15 C100 1.404(4)
O16 C62 1.385(3)
O16 C101 1.410(3)
O17 C68 1.387(3)
O17 C102 1.412(4)
O18 C71 1.376(3)
O18 C103 1.418(4)
O19 C77 1.377(3)
O19 C104 1.432(4)
O20 C74 1.375(3)
O20 C105 1.380(4)
O21 C91 1.341(3)
O21 C94 1.451(3)
O22 C92 1.374(3)
O22 C84 1.408(3)
O23 C86 1.336(3)
O23 C97 1.460(4)
O24 C89 1.364(3)
O24 C81 1.414(3)
N5 C90 1.309(4)
N5 C93 1.340(4)
N6 C92 1.306(3)
N6 C91 1.311(3)
N7 C88 1.315(4)
N7 C87 1.332(4)
N8 C89 1.320(3)
N8 C86 1.324(3)
C56 C61 1.370(4)
C56 C57 1.396(3)
C57 C58 1.378(3)
C57 C108 1.506(4)
C58 C59 1.379(3)
C58 H58A 0.9300
C59 C60 1.390(3)
C60 C61 1.389(3)
C60 C107 1.517(3)
C61 H61A 0.9300
C62 C63 1.378(4)
C62 C67 1.390(4)
C63 C64 1.379(4)
C63 H63A 0.9300
C64 C65 1.384(4)
C64 C109 1.517(4)
C65 C66 1.380(4)
C66 C67 1.397(4)
C66 H66A 0.9300
C67 C108 1.510(4)
C68 C69 1.375(4)
C68 C73 1.379(4)
C69 C70 1.385(3)
C69 H69A 0.9300
C70 C71 1.383(3)
C70 C110 1.507(3)
C71 C72 1.389(4)
C72 C73 1.393(4)
C72 H72A 0.9300
C73 C109 1.518(4)
C74 C79 1.381(3)
C74 C75 1.389(3)
C75 C76 1.382(3)
C75 C110 1.519(3)
C76 C77 1.379(3)
C76 H76A 0.9300
C77 C78 1.384(3)
C78 C79 1.392(3)
C78 C106 1.512(3)
C79 H79A 0.9300
C80 C81 1.382(3)
C80 C85 1.393(3)
C80 H80A 0.9300
C81 C82 1.377(3)
C82 C83 1.381(3)
C82 C106 1.520(3)
C83 C84 1.383(3)
C83 H83A 0.9300
C84 C85 1.377(3)
C85 C107 1.509(3)
C86 C87 1.377(4)
C87 H87A 0.9300
C88 C89 1.374(4)
C88 H88A 0.9300
C90 C91 1.381(4)
C90 H90A 0.9300
C92 C93 1.380(4)
C93 H93A 0.9300
C94 C95 1.486(4)
C94 H94A 0.9700
C94 H94B 0.9700
C95 C96 1.511(4)
C95 H95A 0.9700
C95 H95B 0.9700
C96 C97 1.483(4)
C96 H96A 0.9700
C96 H96B 0.9700
C97 H97A 0.9700
C97 H97B 0.9700
C98 H98A 0.9600
C98 H98B 0.9600
C98 H98C 0.9600
C99 H99A 0.9600
C99 H99B 0.9600
C99 H99C 0.9600
C100 H10A 0.9600
C100 H10B 0.9600
C100 H10C 0.9600
C101 H10D 0.9600
C101 H10E 0.9600
C101 H10F 0.9600
C102 H10G 0.9600
C102 H10H 0.9600
C102 H10I 0.9600
C103 H10J 0.9600
C103 H10K 0.9600
C103 H10L 0.9600
C104 H10M 0.9600
C104 H10N 0.9600
C104 H10O 0.9600
C105 H10P 0.9600
C105 H10Q 0.9600
C105 H10R 0.9600
C106 H10S 0.9700
C106 H10T 0.9700
C107 H10U 0.9700
C107 H10V 0.9700
C108 H10W 0.9700
C108 H10X 0.9700
C109 H10Y 0.9700
C109 H10Z 0.9700
C110 H11B 0.9700
C110 H11C 0.9700
O1 C4 1.368(3)
O1 C39 1.392(4)
O2 C1 1.369(3)
O2 C40 1.399(3)
O3 C41 1.369(4)
O3 C7 1.382(3)
O4 C10 1.378(3)
O4 C42 1.418(3)
O5 C13 1.375(3)
O5 C43 1.418(3)
O6 C16 1.372(3)
O6 C44 1.411(3)
O7 C45 1.347(4)
O7 C22 1.382(4)
O8 C19 1.360(3)
O8 C46 1.401(3)
O9 C38 1.328(4)
O9 C52 1.446(4)
O10 C35 1.358(4)
O10 C28 1.417(3)
O11 C33 1.337(4)
O11 C55 1.452(4)
O12 C32 1.359(3)
O12 C25 1.403(3)
N1 C37 1.296(5)
N1 C36 1.323(5)
N2 C35 1.309(4)
N2 C38 1.322(4)
N3 C32 1.311(4)
N3 C33 1.320(4)
N4 C34 1.333(5)
N4 C31 1.344(5)
C1 C6 1.374(3)
C1 C2 1.391(4)
C2 C3 1.398(4)
C2 H2A 0.9300
C3 C4 1.373(4)
C3 C48 1.516(4)
C4 C5 1.399(4)
C5 C6 1.380(4)
C5 H5A 0.9300
C6 C47 1.522(4)
C7 C12 1.374(4)
C7 C8 1.388(4)
C8 C9 1.378(3)
C8 H8A 0.9300
C9 C10 1.387(3)
C9 C49 1.526(3)
C10 C11 1.383(4)
C11 C12 1.391(4)
C11 H11A 0.9300
C12 C48 1.511(4)
C13 C18 1.375(4)
C13 C14 1.392(3)
C14 C15 1.384(3)
C14 C49 1.516(4)
C15 C16 1.391(3)
C15 H15A 0.9300
C16 C17 1.384(3)
C17 C18 1.385(3)
C17 C50 1.517(3)
C18 H18A 0.9300
C19 C24 1.379(4)
C19 C20 1.402(4)
C20 C21 1.380(4)
C20 C50 1.519(4)
C21 C22 1.387(4)
C21 H21A 0.9300
C22 C23 1.391(4)
C23 C24 1.376(4)
C23 C51 1.521(4)
C24 H24A 0.9300
C25 C30 1.373(4)
C25 C26 1.379(4)
C26 C27 1.394(4)
C26 C47 1.513(4)
C27 C28 1.379(4)
C27 H27A 0.9300
C28 C29 1.381(4)
C29 C30 1.392(4)
C29 C51 1.525(4)
C30 H30A 0.9300
C31 C32 1.378(4)
C31 H31A 0.9300
C33 C34 1.376(5)
C34 H34A 0.9300
C35 C36 1.374(4)
C36 H36A 0.9300
C37 C38 1.404(5)
C37 H37A 0.9300
C39 H39A 0.9600
C39 H39B 0.9600
C39 H39C 0.9600
C40 H40A 0.9600
C40 H40B 0.9600
C40 H40C 0.9600
C41 H41A 0.9600
C41 H41B 0.9600
C41 H41C 0.9600
C42 H42A 0.9600
C42 H42B 0.9600
C42 H42C 0.9600
C43 H43A 0.9600
C43 H43B 0.9600
C43 H43C 0.9600
C44 H44A 0.9600
C44 H44B 0.9600
C44 H44C 0.9600
C45 H45A 0.9600
C45 H45B 0.9600
C45 H45C 0.9600
C46 H46A 0.9600
C46 H46B 0.9600
C46 H46C 0.9600
C47 H47A 0.9700
C47 H47B 0.9700
C48 H48A 0.9700
C48 H48B 0.9700
C49 H49A 0.9700
C49 H49B 0.9700
C50 H50A 0.9700
C50 H50B 0.9700
C51 H51A 0.9700
C51 H51B 0.9700
C52 C53 1.491(4)
C52 H52A 0.9700
C52 H52B 0.9700
C53 C54 1.514(4)
C53 H53A 0.9700
C53 H53B 0.9700
C54 C55 1.482(4)
C54 H54A 0.9700
C54 H54B 0.9700
C55 H55A 0.9700
C55 H55B 0.9700

loop_
_geom_torsion_atom_site_label_1
_geom_torsion_atom_site_label_2
_geom_torsion_atom_site_label_3
_geom_torsion_atom_site_label_4
_geom_torsion
C98 O13 C56 C61 -5.2(4)
C98 O13 C56 C57 175.5(3)
C61 C56 C57 C58 2.1(4)
O13 C56 C57 C58 -178.5(2)
C61 C56 C57 C108 -177.8(2)
O13 C56 C57 C108 1.6(4)
C56 C57 C58 C59 -2.3(4)
C108 C57 C58 C59 177.5(2)
C57 C58 C59 O14 -178.6(2)
C57 C58 C59 C60 0.6(4)
C99 O14 C59 C58 -9.1(4)
C99 O14 C59 C60 171.7(2)
C58 C59 C60 C61 1.4(3)
O14 C59 C60 C61 -179.4(2)
C58 C59 C60 C107 -177.8(2)
O14 C59 C60 C107 1.4(3)
O13 C56 C61 C60 -179.5(2)
C57 C56 C61 C60 -0.2(4)
C59 C60 C61 C56 -1.6(4)
C107 C60 C61 C56 177.6(2)
C101 O16 C62 C63 -13.8(4)
C101 O16 C62 C67 167.1(3)
O16 C62 C63 C64 -179.1(2)
C67 C62 C63 C64 0.0(4)
C62 C63 C64 C65 -1.0(4)
C62 C63 C64 C109 178.1(2)
C100 O15 C65 C66 10.6(4)
C100 O15 C65 C64 -170.1(2)
C63 C64 C65 O15 -178.3(2)
C109 C64 C65 O15 2.6(3)
C63 C64 C65 C66 1.0(4)
C109 C64 C65 C66 -178.1(2)
O15 C65 C66 C67 179.3(2)
C64 C65 C66 C67 0.0(4)
C63 C62 C67 C66 1.0(4)
O16 C62 C67 C66 -179.9(2)
C63 C62 C67 C108 -177.2(2)
O16 C62 C67 C108 2.0(3)
C65 C66 C67 C62 -1.0(4)
C65 C66 C67 C108 177.2(2)
C102 O17 C68 C69 11.8(4)
C102 O17 C68 C73 -168.5(3)
C73 C68 C69 C70 1.7(4)
O17 C68 C69 C70 -178.6(2)
C68 C69 C70 C71 -1.9(4)
C68 C69 C70 C110 174.8(2)
C103 O18 C71 C70 -177.6(3)
C103 O18 C71 C72 0.2(4)
C69 C70 C71 O18 178.3(2)
C110 C70 C71 O18 1.6(3)
C69 C70 C71 C72 0.5(4)
C110 C70 C71 C72 -176.2(2)
O18 C71 C72 C73 -176.6(2)
C70 C71 C72 C73 1.1(4)
C69 C68 C73 C72 -0.1(4)
O17 C68 C73 C72 -179.8(2)
C69 C68 C73 C109 -177.4(2)
O17 C68 C73 C109 2.9(4)
C71 C72 C73 C68 -1.3(4)
C71 C72 C73 C109 176.0(2)
C105 O20 C74 C79 -4.0(5)
C105 O20 C74 C75 175.1(3)
O20 C74 C75 C76 -179.6(2)
C79 C74 C75 C76 -0.6(4)
O20 C74 C75 C110 1.1(3)
C79 C74 C75 C110 -179.9(2)
C74 C75 C76 C77 -0.2(3)
C110 C75 C76 C77 179.0(2)
C104 O19 C77 C76 9.6(4)
C104 O19 C77 C78 -170.6(2)
C75 C76 C77 O19 -180.0(2)
C75 C76 C77 C78 0.2(4)
O19 C77 C78 C79 -179.2(2)
C76 C77 C78 C79 0.6(3)
O19 C77 C78 C106 1.3(3)
C76 C77 C78 C106 -178.9(2)
O20 C74 C79 C78 -179.5(2)
C75 C74 C79 C78 1.5(4)
C77 C78 C79 C74 -1.5(4)
C106 C78 C79 C74 178.0(2)
C85 C80 C81 C82 3.4(4)
C85 C80 C81 O24 178.5(2)
C89 O24 C81 C82 -117.2(2)
C89 O24 C81 C80 67.5(3)
C80 C81 C82 C83 -0.4(3)
O24 C81 C82 C83 -175.42(19)
C80 C81 C82 C106 -177.7(2)
O24 C81 C82 C106 7.2(3)
C81 C82 C83 C84 -2.9(3)
C106 C82 C83 C84 174.6(2)
C82 C83 C84 C85 3.3(4)
C82 C83 C84 O22 -178.0(2)
C92 O22 C84 C85 -114.0(2)
C92 O22 C84 C83 67.3(3)
C83 C84 C85 C80 -0.2(3)
O22 C84 C85 C80 -178.91(19)
C83 C84 C85 C107 -177.7(2)
O22 C84 C85 C107 3.7(3)
C81 C80 C85 C84 -3.0(3)
C81 C80 C85 C107 174.5(2)
C89 N8 C86 O23 -180.0(3)
C89 N8 C86 C87 -0.4(4)
C97 O23 C86 N8 -6.9(4)
C97 O23 C86 C87 173.5(3)
C88 N7 C87 C86 -0.7(5)
N8 C86 C87 N7 1.1(5)
O23 C86 C87 N7 -179.3(3)
C87 N7 C88 C89 -0.3(4)
C86 N8 C89 O24 176.8(2)
C86 N8 C89 C88 -0.6(4)
C81 O24 C89 N8 11.3(3)
C81 O24 C89 C88 -171.2(2)
N7 C88 C89 N8 1.0(4)
N7 C88 C89 O24 -176.5(2)
C93 N5 C90 C91 -0.3(5)
C92 N6 C91 O21 179.5(2)
C92 N6 C91 C90 -0.2(4)
C94 O21 C91 N6 -8.8(4)
C94 O21 C91 C90 170.9(3)
N5 C90 C91 N6 0.6(5)
N5 C90 C91 O21 -179.0(3)
C91 N6 C92 O22 178.7(2)
C91 N6 C92 C93 -0.6(4)
C84 O22 C92 N6 12.8(3)
C84 O22 C92 C93 -167.8(2)
C90 N5 C93 C92 -0.4(5)
N6 C92 C93 N5 0.9(4)
O22 C92 C93 N5 -178.5(3)
C91 O21 C94 C95 83.9(3)
O21 C94 C95 C96 172.0(2)
C94 C95 C96 C97 169.0(2)
C86 O23 C97 C96 80.2(3)
C95 C96 C97 O23 -176.1(2)
C77 C78 C106 C82 86.6(3)
C79 C78 C106 C82 -92.9(3)
C81 C82 C106 C78 96.2(3)
C83 C82 C106 C78 -81.1(3)
C84 C85 C107 C60 88.2(3)
C80 C85 C107 C60 -89.1(3)
C61 C60 C107 C85 -98.2(3)
C59 C60 C107 C85 81.0(3)
C58 C57 C108 C67 -89.2(3)
C56 C57 C108 C67 90.7(3)
C62 C67 C108 C57 97.7(3)
C66 C67 C108 C57 -80.5(3)
C63 C64 C109 C73 -92.7(3)
C65 C64 C109 C73 86.4(3)
C68 C73 C109 C64 89.2(3)
C72 C73 C109 C64 -88.1(3)
C71 C70 C110 C75 88.3(3)
C69 C70 C110 C75 -88.3(3)
C76 C75 C110 C70 -92.1(3)
C74 C75 C110 C70 87.2(3)
C40 O2 C1 C6 170.2(3)
C40 O2 C1 C2 -9.8(4)
O2 C1 C2 C3 -179.0(2)
C6 C1 C2 C3 1.0(4)
C1 C2 C3 C4 -2.6(4)
C1 C2 C3 C48 176.7(2)
C39 O1 C4 C3 -177.0(3)
C39 O1 C4 C5 2.8(4)
C2 C3 C4 O1 -177.7(2)
C48 C3 C4 O1 3.1(3)
C2 C3 C4 C5 2.6(4)
C48 C3 C4 C5 -176.7(2)
O1 C4 C5 C6 179.3(2)
C3 C4 C5 C6 -1.0(4)
O2 C1 C6 C5 -179.4(2)
C2 C1 C6 C5 0.7(4)
O2 C1 C6 C47 0.9(3)
C2 C1 C6 C47 -179.0(2)
C4 C5 C6 C1 -0.7(4)
C4 C5 C6 C47 179.1(2)
C41 O3 C7 C12 154.5(3)
C41 O3 C7 C8 -28.1(4)
C12 C7 C8 C9 0.1(4)
O3 C7 C8 C9 -177.2(2)
C7 C8 C9 C10 -1.3(4)
C7 C8 C9 C49 178.9(2)
C42 O4 C10 C11 1.6(4)
C42 O4 C10 C9 -178.7(2)
C8 C9 C10 O4 -178.7(2)
C49 C9 C10 O4 1.1(4)
C8 C9 C10 C11 1.0(4)
C49 C9 C10 C11 -179.2(2)
O4 C10 C11 C12 -179.9(2)
C9 C10 C11 C12 0.4(4)
O3 C7 C12 C11 178.7(2)
C8 C7 C12 C11 1.2(4)
O3 C7 C12 C48 1.7(4)
C8 C7 C12 C48 -175.8(2)
C10 C11 C12 C7 -1.5(4)
C10 C11 C12 C48 175.6(2)
C43 O5 C13 C18 1.4(4)
C43 O5 C13 C14 -177.1(2)
C18 C13 C14 C15 1.0(3)
O5 C13 C14 C15 179.6(2)
C18 C13 C14 C49 -177.8(2)
O5 C13 C14 C49 0.8(3)
C13 C14 C15 C16 -1.5(3)
C49 C14 C15 C16 177.3(2)
C44 O6 C16 C17 -171.1(2)
C44 O6 C16 C15 6.7(4)
C14 C15 C16 O6 -177.2(2)
C14 C15 C16 C17 0.5(4)
O6 C16 C17 C18 178.9(2)
C15 C16 C17 C18 1.0(3)
O6 C16 C17 C50 0.6(3)
C15 C16 C17 C50 -177.3(2)
O5 C13 C18 C17 -178.0(2)
C14 C13 C18 C17 0.5(4)
C16 C17 C18 C13 -1.5(4)
C50 C17 C18 C13 176.8(2)
C46 O8 C19 C24 -4.1(4)
C46 O8 C19 C20 174.2(3)
O8 C19 C20 C21 -177.4(2)
C24 C19 C20 C21 1.1(4)
O8 C19 C20 C50 4.3(3)
C24 C19 C20 C50 -177.2(2)
C19 C20 C21 C22 -0.6(4)
C50 C20 C21 C22 177.7(2)
C45 O7 C22 C21 -21.6(5)
C45 O7 C22 C23 159.6(4)
C20 C21 C22 O7 179.4(3)
C20 C21 C22 C23 -1.8(4)
O7 C22 C23 C24 -177.6(3)
C21 C22 C23 C24 3.5(4)
O7 C22 C23 C51 3.1(4)
C21 C22 C23 C51 -175.8(3)
C22 C23 C24 C19 -3.1(4)
C51 C23 C24 C19 176.2(3)
O8 C19 C24 C23 179.1(3)
C20 C19 C24 C23 0.8(4)
C32 O12 C25 C30 68.5(3)
C32 O12 C25 C26 -114.1(3)
C30 C25 C26 C27 -0.8(4)
O12 C25 C26 C27 -178.0(2)
C30 C25 C26 C47 -179.6(2)
O12 C25 C26 C47 3.2(4)
C25 C26 C27 C28 -1.7(4)
C47 C26 C27 C28 177.1(2)
C26 C27 C28 C29 1.6(4)
C26 C27 C28 O10 179.3(2)
C35 O10 C28 C27 68.7(3)
C35 O10 C28 C29 -113.5(3)
C27 C28 C29 C30 1.1(4)
O10 C28 C29 C30 -176.6(2)
C27 C28 C29 C51 -177.0(2)
O10 C28 C29 C51 5.3(4)
C26 C25 C30 C29 3.6(4)
O12 C25 C30 C29 -179.2(2)
C28 C29 C30 C25 -3.6(4)
C51 C29 C30 C25 174.6(2)
C34 N4 C31 C32 0.2(5)
C33 N3 C32 O12 178.2(3)
C33 N3 C32 C31 -0.3(4)
C25 O12 C32 N3 10.2(4)
C25 O12 C32 C31 -171.3(3)
N4 C31 C32 N3 -0.6(5)
N4 C31 C32 O12 -179.1(3)
C32 N3 C33 O11 -177.2(3)
C32 N3 C33 C34 1.5(4)
C55 O11 C33 N3 -7.0(4)
C55 O11 C33 C34 174.3(3)
C31 N4 C34 C33 1.0(6)
N3 C33 C34 N4 -1.9(5)
O11 C33 C34 N4 176.8(3)
C38 N2 C35 O10 178.9(2)
C38 N2 C35 C36 -1.6(4)
C28 O10 C35 N2 4.1(4)
C28 O10 C35 C36 -175.4(3)
C37 N1 C36 C35 -0.4(5)
N2 C35 C36 N1 1.2(5)
O10 C35 C36 N1 -179.3(3)
C36 N1 C37 C38 0.3(5)
C35 N2 C38 O9 -178.3(3)
C35 N2 C38 C37 1.3(4)
C52 O9 C38 N2 -4.6(4)
C52 O9 C38 C37 175.8(3)
N1 C37 C38 N2 -0.8(5)
N1 C37 C38 O9 178.9(3)
C25 C26 C47 C6 88.6(3)
C27 C26 C47 C6 -90.1(3)
C1 C6 C47 C26 82.2(3)
C5 C6 C47 C26 -97.5(3)
C7 C12 C48 C3 96.5(3)
C11 C12 C48 C3 -80.4(3)
C4 C3 C48 C12 92.1(3)
C2 C3 C48 C12 -87.1(3)
C15 C14 C49 C9 -92.8(3)
C13 C14 C49 C9 86.0(3)
C8 C9 C49 C14 -95.9(3)
C10 C9 C49 C14 84.3(3)
C16 C17 C50 C20 95.3(3)
C18 C17 C50 C20 -82.9(3)
C21 C20 C50 C17 -92.3(3)
C19 C20 C50 C17 85.9(3)
C24 C23 C51 C29 -92.4(4)
C22 C23 C51 C29 86.9(3)
C28 C29 C51 C23 96.4(3)
C30 C29 C51 C23 -81.7(3)
C38 O9 C52 C53 78.7(3)
O9 C52 C53 C54 -179.1(2)
C52 C53 C54 C55 172.3(3)
C33 O11 C55 C54 80.6(3)
C53 C54 C55 O11 174.9(2)

loop_
_platon_squeeze_void_nr
_platon_squeeze_void_average_x
_platon_squeeze_void_average_y
_platon_squeeze_void_average_z
_platon_squeeze_void_volume
_platon_squeeze_void_count_electrons
_platon_squeeze_void_content
1 -0.021 -0.073 0.230 129 47 ' '
2 0.021 0.073 0.770 129 47 ' '
3 0.021 0.427 0.270 129 47 ' '
4 -0.021 0.573 0.730 129 47 ' '
5 0.499 0.127 0.265 133 47 ' '
6 0.499 0.373 0.764 133 47 ' '
7 0.501 0.627 0.235 133 48 ' '
8 0.501 0.873 0.735 133 48 ' '
